data_1520270
loop_
_publ_author_name
'Coles, Simon J.'
'Hursthouse, Michael B.'
'Skabara, Peter J.'

_publ_section_title
;
 C26H12S8
;
_journal_name_full 'Crystal Structure Report Archive'
_journal_page_first 412
_journal_year 2008
_chemical_formula_sum 'C26 H12 S8'
_chemical_formula_weight 580.84
_space_group_IT_number 14
_symmetry_cell_setting monoclinic
_symmetry_space_group_name_Hall '-P 2ybc'
_symmetry_space_group_name_H-M 'P 1 21/c 1'
_atom_sites_solution_hydrogens geom
_atom_sites_solution_primary direct
_atom_sites_solution_secondary difmap
_cell_angle_alpha 90.00
_cell_angle_beta 90.825(2)
_cell_angle_gamma 90.00
_cell_formula_units_Z 2
_cell_length_a 3.92460(10)
_cell_length_b 16.0687(5)
_cell_length_c 17.4699(4)
_cell_measurement_reflns_used 6613
_cell_measurement_temperature 120(2)
_cell_measurement_theta_max 27.48
_cell_measurement_theta_min 2.91
_cell_volume 1101.59(5)
_computing_cell_refinement 'DENZO, COLLECT'
_computing_data_reduction 'DENZO, COLLECT'
_computing_molecular_graphics 'PLATON (Spek, 2003)'
_computing_structure_refinement 'SHELXL-97 (Sheldrick, 1997)'
_computing_structure_solution 'SHELXS-97 (Sheldrick, 1997)'
_diffrn_ambient_temperature 120(2)
_diffrn_detector_area_resol_mean 9.091
_diffrn_measured_fraction_theta_full 0.996
_diffrn_measured_fraction_theta_max 0.996
_diffrn_measurement_device_type 'Bruker-Nonius KappaCCD Area Detector'
_diffrn_measurement_method '\f and \w scans'
_diffrn_radiation_monochromator graphite
_diffrn_radiation_source 'Bruker-Nonius FR591 rotating anode'
_diffrn_radiation_type MoK\a
_diffrn_radiation_wavelength 0.71073
_diffrn_reflns_av_R_equivalents 0.0497
_diffrn_reflns_av_sigmaI/netI 0.0425
_diffrn_reflns_limit_h_max 4
_diffrn_reflns_limit_h_min -5
_diffrn_reflns_limit_k_max 20
_diffrn_reflns_limit_k_min -20
_diffrn_reflns_limit_l_max 22
_diffrn_reflns_limit_l_min -22
_diffrn_reflns_number 14132
_diffrn_reflns_theta_full 27.49
_diffrn_reflns_theta_max 27.49
_diffrn_reflns_theta_min 3.45
_exptl_absorpt_coefficient_mu 0.828
_exptl_absorpt_correction_T_max 0.9836
_exptl_absorpt_correction_T_min 0.9071
_exptl_absorpt_correction_type multi-scan
_exptl_absorpt_process_details 'SADABS V2.10 (Sheldrick, G.M., 2003)'
_exptl_crystal_colour yellow
_exptl_crystal_density_diffrn 1.751
_exptl_crystal_density_method 'not measured'
_exptl_crystal_description block
_exptl_crystal_F_000 592
_exptl_crystal_size_max 0.12
_exptl_crystal_size_mid 0.04
_exptl_crystal_size_min 0.02
_refine_diff_density_max 0.454
_refine_diff_density_min -0.390
_refine_diff_density_rms 0.081
_refine_ls_extinction_method none
_refine_ls_goodness_of_fit_ref 1.049
_refine_ls_hydrogen_treatment constr
_refine_ls_matrix_type full
_refine_ls_number_parameters 161
_refine_ls_number_reflns 2509
_refine_ls_number_restraints 0
_refine_ls_restrained_S_all 1.049
_refine_ls_R_factor_all 0.0464
_refine_ls_R_factor_gt 0.0356
_refine_ls_shift/su_max 0.006
_refine_ls_shift/su_mean 0.001
_refine_ls_structure_factor_coef Fsqd
_refine_ls_weighting_details 'calc w=1/[\s^2^(Fo^2^)+(0.0342P)^2^+1.4188P] where P=(Fo^2^+2Fc^2^)/3'
_refine_ls_weighting_scheme calc
_refine_ls_wR_factor_gt 0.0854
_refine_ls_wR_factor_ref 0.0924
_reflns_number_gt 2113
_reflns_number_total 2509
_reflns_threshold_expression >2sigma(I)
_cod_data_source_file eCrystal-412.cif
_cod_data_source_block 2008src0176
_cod_depositor_comments
;
Citation :
Coles, Simon J. and Hursthouse, Michael B. and Skabara, Peter J. (2008)
University of Southampton, Crystal Structure Report Archive. 
(doi:10.5258/ecrystals/412)

More at:
http://ecrystals.chem.soton.ac.uk/412/

The following automatic conversions were performed:

'_symmetry_cell_setting' value 'Monoclinic' changed to 'monoclinic'
according to the built-in table from CIF Core dictionary named
'cif_core.dic' version 2.4.1 from 2010-06-29.

Automatic conversion script
Id: cif_fix_values 3392 2015-05-12 13:50:21Z andrius 
;
_cod_original_sg_symbol_H-M P2(1)/c
_cod_database_code 1520270

loop_
_symmetry_equiv_pos_as_xyz
'x, y, z'
'-x, y+1/2, -z+1/2'
'-x, -y, -z'
'x, -y-1/2, z-1/2'

loop_
_atom_site_label
_atom_site_type_symbol
_atom_site_fract_x
_atom_site_fract_y
_atom_site_fract_z
_atom_site_U_iso_or_equiv
_atom_site_adp_type
_atom_site_occupancy
_atom_site_symmetry_multiplicity
_atom_site_calc_flag
_atom_site_refinement_flags
_atom_site_disorder_assembly
_atom_site_disorder_group
C1 C 0.9477(5) 0.51969(14) 0.46797(12) 0.0130(4) Uani 1 1 d . . .
C2 C 0.6958(5) 0.55545(13) 0.33312(12) 0.0119(4) Uani 1 1 d . . .
C3 C 0.7926(5) 0.63294(13) 0.36520(12) 0.0122(4) Uani 1 1 d . . .
C4 C 0.7512(5) 0.70733(13) 0.32459(12) 0.0119(4) Uani 1 1 d . C .
C5 C 0.6130(5) 0.70208(13) 0.24890(12) 0.0128(4) Uani 1 1 d . . .
C6 C 0.5095(5) 0.62402(13) 0.21955(12) 0.0116(4) Uani 1 1 d . . .
C7 C 0.5474(5) 0.55036(13) 0.26099(12) 0.0130(4) Uani 1 1 d . . .
H7 H 0.4740 0.4985 0.2404 0.016 Uiso 1 1 calc R . .
C8 C 0.5465(5) 0.76934(13) 0.19311(11) 0.0107(4) Uani 1 1 d . . .
H8 H 0.5989 0.8263 0.2016 0.013 Uiso 1 1 calc R . .
C9 C 0.4008(6) 0.73900(15) 0.12824(13) 0.0184(5) Uani 1 1 d . . .
H9 H 0.3397 0.7735 0.0861 0.022 Uiso 1 1 calc R . .
C10 C 0.8296(5) 0.78852(13) 0.35984(12) 0.0117(4) Uani 1 1 d . . .
C12 C 0.9983(6) 0.92979(15) 0.38254(15) 0.0231(5) Uani 1 1 d . . .
H12 H 1.0977 0.9826 0.3729 0.028 Uiso 1 1 calc R A 1
C13 C 0.8408(6) 0.90571(16) 0.44709(13) 0.0218(5) Uani 1 1 d . C .
H13 H 0.8152 0.9429 0.4889 0.026 Uiso 1 1 calc R B 1
S1 S 0.77919(15) 0.46624(3) 0.38828(3) 0.01609(15) Uani 1 1 d . . .
S2 S 0.96729(15) 0.62853(3) 0.45867(3) 0.01546(15) Uani 1 1 d . . .
S3 S 0.33487(15) 0.63315(4) 0.12803(3) 0.01650(15) Uani 1 1 d . . .
S4 S 0.6973(4) 0.81168(11) 0.45090(7) 0.0150(4) Uani 0.572(3) 1 d P C 1
C11 C 0.985(2) 0.8549(5) 0.3276(5) 0.0129(5) Uani 0.572(3) 1 d P C 1
H11 H 1.0751 0.8552 0.2773 0.015 Uiso 0.572(3) 1 calc PR C 1
C11' C 0.733(3) 0.8141(8) 0.4316(5) 0.0150(4) Uani 0.428(3) 1 d P C 2
H11' H 0.6156 0.7802 0.4671 0.018 Uiso 0.428(3) 1 calc PR C 2
S4' S 1.0393(6) 0.86855(14) 0.31381(12) 0.0129(5) Uani 0.428(3) 1 d P C 2

loop_
_atom_site_aniso_label
_atom_site_aniso_U_11
_atom_site_aniso_U_22
_atom_site_aniso_U_33
_atom_site_aniso_U_23
_atom_site_aniso_U_13
_atom_site_aniso_U_12
C1 0.0156(10) 0.0131(10) 0.0101(9) 0.0001(8) -0.0029(8) 0.0000(8)
C2 0.0128(10) 0.0122(10) 0.0107(10) 0.0010(8) -0.0012(8) 0.0001(8)
C3 0.0127(10) 0.0140(11) 0.0098(10) -0.0004(8) -0.0014(8) -0.0004(8)
C4 0.0134(10) 0.0133(10) 0.0090(9) -0.0010(8) 0.0008(8) -0.0002(8)
C5 0.0126(10) 0.0136(10) 0.0123(10) 0.0009(8) -0.0003(8) 0.0009(8)
C6 0.0109(10) 0.0166(11) 0.0073(9) 0.0003(8) -0.0013(8) 0.0011(8)
C7 0.0146(11) 0.0131(10) 0.0114(10) -0.0020(8) 0.0009(8) -0.0008(8)
C8 0.0106(10) 0.0140(10) 0.0077(9) -0.0018(8) 0.0002(7) 0.0013(8)
C9 0.0210(12) 0.0199(12) 0.0142(11) 0.0027(9) -0.0006(9) 0.0056(9)
C10 0.0131(10) 0.0115(10) 0.0103(10) 0.0003(8) -0.0034(8) 0.0003(8)
C12 0.0184(12) 0.0150(11) 0.0359(14) 0.0085(10) -0.0017(10) -0.0006(9)
C13 0.0214(12) 0.0263(13) 0.0177(11) -0.0096(10) -0.0043(9) 0.0030(10)
S1 0.0244(3) 0.0108(3) 0.0128(3) 0.0011(2) -0.0077(2) -0.0012(2)
S2 0.0233(3) 0.0118(3) 0.0111(3) 0.0008(2) -0.0072(2) -0.0018(2)
S3 0.0209(3) 0.0174(3) 0.0111(3) -0.0001(2) -0.0039(2) 0.0009(2)
S4 0.0223(6) 0.0132(5) 0.0096(8) -0.0018(6) -0.0002(6) -0.0004(4)
C11 0.0169(10) 0.0095(10) 0.0123(11) 0.0025(6) 0.0009(6) -0.0028(6)
C11' 0.0223(6) 0.0132(5) 0.0096(8) -0.0018(6) -0.0002(6) -0.0004(4)
S4' 0.0169(10) 0.0095(10) 0.0123(11) 0.0025(6) 0.0009(6) -0.0028(6)

loop_
_atom_type_symbol
_atom_type_description
_atom_type_scat_dispersion_real
_atom_type_scat_dispersion_imag
_atom_type_scat_source
C C 0.0033 0.0016 'International Tables Vol C Tables 4.2.6.8 and 6.1.1.4'
H H 0.0000 0.0000 'International Tables Vol C Tables 4.2.6.8 and 6.1.1.4'
S S 0.1246 0.1234 'International Tables Vol C Tables 4.2.6.8 and 6.1.1.4'

loop_
_geom_angle_atom_site_label_1
_geom_angle_atom_site_label_2
_geom_angle_atom_site_label_3
_geom_angle
_geom_angle_site_symmetry_1
_geom_angle_site_symmetry_3
C1 C1 S1 122.4(2) 3_766 .
C1 C1 S2 122.1(2) 3_766 .
S1 C1 S2 115.43(12) . .
C7 C2 C3 121.3(2) . .
C7 C2 S1 121.64(17) . .
C3 C2 S1 117.02(16) . .
C4 C3 C2 121.51(19) . .
C4 C3 S2 123.03(16) . .
C2 C3 S2 115.46(16) . .
C3 C4 C5 117.40(19) . .
C3 C4 C10 121.52(19) . .
C5 C4 C10 120.99(19) . .
C6 C5 C4 119.56(19) . .
C6 C5 C8 111.30(18) . .
C4 C5 C8 129.11(19) . .
C7 C6 C5 122.50(19) . .
C7 C6 S3 125.98(17) . .
C5 C6 S3 111.52(16) . .
C2 C7 C6 117.6(2) . .
C9 C8 C5 111.0(2) . .
C8 C9 S3 114.82(18) . .
C11 C10 C11' 106.0(7) . .
C11 C10 C4 128.0(4) . .
C11' C10 C4 125.9(5) . .
C11 C10 S4 111.0(4) . .
C11' C10 S4 5.0(5) . .
C4 C10 S4 120.92(17) . .
C11 C10 S4' 4.0(5) . .
C11' C10 S4' 109.9(5) . .
C4 C10 S4' 124.16(17) . .
S4 C10 S4' 114.87(15) . .
C13 C12 C11 106.6(3) . .
C13 C12 S4' 121.0(2) . .
C11 C12 S4' 14.4(2) . .
C12 C13 C11' 104.7(4) . .
C12 C13 S4 117.8(2) . .
C11' C13 S4 13.2(3) . .
C2 S1 C1 95.79(10) . .
C1 S2 C3 96.24(10) . .
C9 S3 C6 91.39(11) . .
C13 S4 C10 93.11(13) . .
C10 C11 C12 111.5(5) . .
C10 C11' C13 111.3(7) . .
C12 S4' C10 93.21(14) . .

loop_
_geom_bond_atom_site_label_1
_geom_bond_atom_site_label_2
_geom_bond_distance
_geom_bond_site_symmetry_2
C1 C1 1.345(4) 3_766
C1 S1 1.757(2) .
C1 S2 1.758(2) .
C2 C7 1.383(3) .
C2 C3 1.415(3) .
C2 S1 1.755(2) .
C3 C4 1.398(3) .
C3 S2 1.763(2) .
C4 C5 1.424(3) .
C4 C10 1.473(3) .
C5 C6 1.413(3) .
C5 C8 1.476(3) .
C6 C7 1.394(3) .
C6 S3 1.737(2) .
C8 C9 1.353(3) .
C9 S3 1.721(2) .
C10 C11 1.356(7) .
C10 C11' 1.378(10) .
C10 S4 1.721(2) .
C10 S4' 1.731(3) .
C12 C13 1.350(4) .
C12 C11 1.540(9) .
C12 S4' 1.563(4) .
C13 C11' 1.554(13) .
C13 S4 1.614(3) .
